data_7103416
loop_
_publ_author_name
'Spencer, Liam P'
'Gdula, Robyn L'
'Hayton, Trevor W'
'Scott, Brian L'
'Boncella, James M'

_publ_section_title
;
 Synthesis and reactivity of bis(imido) uranium(VI) cyclopentadienyl
 complexes.
;
_journal_issue 40
_journal_name_full 'Chemical communications (Cambridge, England)'
_journal_page_first 4986
_journal_page_last 4988
_journal_paper_doi 10.1039/b806075d
_journal_year 2008
_chemical_formula_sum 'C18 H28 N2 U'
_chemical_formula_weight 510.45
_chemical_name_systematic
;
?
;
_space_group_IT_number 14
_symmetry_cell_setting monoclinic
_symmetry_space_group_name_Hall '-P 2ybc'
_symmetry_space_group_name_H-M 'P 1 21/c 1'
_atom_sites_solution_hydrogens geom
_atom_sites_solution_primary direct
_atom_sites_solution_secondary difmap
_audit_creation_method SHELXL-97
_cell_angle_alpha 90.00
_cell_angle_beta 91.384(3)
_cell_angle_gamma 90.00
_cell_formula_units_Z 8
_cell_length_a 9.0621(14)
_cell_length_b 14.759(2)
_cell_length_c 28.152(4)
_cell_measurement_temperature 141(1)
_cell_volume 3764.0(10)
_computing_cell_refinement 'SAINT+, v. 7.06 (Bruker AXS, 2001)'
_computing_data_collection 'APEX II, v. 1.08 (Bruker AXS, 2003)'
_computing_data_reduction 'SAINT+, v. 7.06 (Bruker AXS, 2001)'
_computing_molecular_graphics 'SHELXTL, v. 6.10, (Bruker AXS, 2000)'
_computing_publication_material 'SHELXTL, v. 6.10, (Bruker AXS, 2000)'
_computing_structure_refinement 'SHELXL-97 (Sheldrick, 1997)'
_computing_structure_solution 'SHELXS-97 (Sheldrick, 1990)'
_diffrn_ambient_temperature 141(1)
_diffrn_measured_fraction_theta_full 1.000
_diffrn_measured_fraction_theta_max 0.992
_diffrn_measurement_device_type 'Bruker D8 with APEXII CCD'
_diffrn_measurement_method '\w scans'
_diffrn_radiation_monochromator graphite
_diffrn_radiation_source 'fine-focus sealed tube'
_diffrn_radiation_type MoK\a
_diffrn_radiation_wavelength 0.71073
_diffrn_reflns_av_R_equivalents 0.1230
_diffrn_reflns_av_sigmaI/netI 0.1266
_diffrn_reflns_limit_h_max 11
_diffrn_reflns_limit_h_min -11
_diffrn_reflns_limit_k_max 18
_diffrn_reflns_limit_k_min -18
_diffrn_reflns_limit_l_max 35
_diffrn_reflns_limit_l_min -35
_diffrn_reflns_number 38151
_diffrn_reflns_theta_full 25.00
_diffrn_reflns_theta_max 26.68
_diffrn_reflns_theta_min 1.45
_diffrn_standards_decay_% 0
_diffrn_standards_interval_count 0
_diffrn_standards_interval_time 0
_diffrn_standards_number 0
_exptl_absorpt_coefficient_mu 8.621
_exptl_absorpt_correction_T_max 0.7820
_exptl_absorpt_correction_T_min 0.1963
_exptl_absorpt_correction_type multi-scan
_exptl_absorpt_process_details 'SADABS 2.03 (Sheldrick, 2001)'
_exptl_crystal_colour dark
_exptl_crystal_density_diffrn 1.802
_exptl_crystal_density_method 'not measured'
_exptl_crystal_description needle
_exptl_crystal_F_000 1936
_exptl_crystal_size_max 0.28
_exptl_crystal_size_mid 0.04
_exptl_crystal_size_min 0.03
_refine_diff_density_max 1.659
_refine_diff_density_min -1.568
_refine_diff_density_rms 0.210
_refine_ls_extinction_method none
_refine_ls_goodness_of_fit_ref 0.853
_refine_ls_hydrogen_treatment constr
_refine_ls_matrix_type full
_refine_ls_number_parameters 382
_refine_ls_number_reflns 7898
_refine_ls_number_restraints 6
_refine_ls_restrained_S_all 0.853
_refine_ls_R_factor_all 0.0997
_refine_ls_R_factor_gt 0.0470
_refine_ls_shift/su_max 0.000
_refine_ls_shift/su_mean 0.000
_refine_ls_structure_factor_coef Fsqd
_refine_ls_weighting_details 'calc w=1/[\s^2^(Fo^2^)+(0.0534P)^2^+0.0000P] where P=(Fo^2^+2Fc^2^)/3'
_refine_ls_weighting_scheme calc
_refine_ls_wR_factor_gt 0.0957
_refine_ls_wR_factor_ref 0.1068
_reflns_number_gt 4525
_reflns_number_total 7898
_reflns_threshold_expression >2sigma(I)
_cod_data_source_file b806075d.txt
_cod_data_source_block apx147
_cod_original_sg_symbol_H-M 'P 21/c'
_cod_database_code 7103416

loop_
_symmetry_equiv_pos_as_xyz
'x, y, z'
'-x, y+1/2, -z+1/2'
'-x, -y, -z'
'x, -y-1/2, z-1/2'

loop_
_atom_site_label
_atom_site_type_symbol
_atom_site_fract_x
_atom_site_fract_y
_atom_site_fract_z
_atom_site_U_iso_or_equiv
_atom_site_adp_type
_atom_site_occupancy
_atom_site_symmetry_multiplicity
_atom_site_calc_flag
_atom_site_refinement_flags
_atom_site_disorder_assembly
_atom_site_disorder_group
U1 U 0.64966(4) 0.27131(3) 0.103365(13) 0.02381(11) Uani 1 1 d . . .
U2 U 0.16650(4) 0.69128(3) 0.150825(13) 0.02620(11) Uani 1 1 d . . .
N1 N 0.7518(8) 0.1607(5) 0.0886(2) 0.0257(19) Uani 1 1 d . . .
N2 N 0.5151(8) 0.2864(5) 0.0499(3) 0.0241(19) Uani 1 1 d . A .
N3 N 0.0340(8) 0.6973(5) 0.2032(3) 0.029(2) Uani 1 1 d . . .
N4 N 0.2822(8) 0.8012(5) 0.1572(3) 0.0247(19) Uani 1 1 d . . .
C1 C 0.8251(11) 0.0772(7) 0.0748(4) 0.037(3) Uani 1 1 d . . .
C2 C 0.8262(13) 0.0098(7) 0.1153(4) 0.061(4) Uani 1 1 d . . .
H2A H 0.7265 -0.0052 0.1230 0.091 Uiso 1 1 calc R . .
H2B H 0.8755 0.0359 0.1425 0.091 Uiso 1 1 calc R . .
H2C H 0.8773 -0.0440 0.1059 0.091 Uiso 1 1 calc R . .
C3 C 0.9853(12) 0.0985(8) 0.0628(4) 0.063(4) Uani 1 1 d . . .
H3A H 0.9869 0.1414 0.0372 0.095 Uiso 1 1 calc R . .
H3B H 1.0342 0.0439 0.0535 0.095 Uiso 1 1 calc R . .
H3C H 1.0353 0.1238 0.0902 0.095 Uiso 1 1 calc R . .
C4 C 0.7451(14) 0.0378(9) 0.0307(4) 0.069(4) Uani 1 1 d . . .
H4A H 0.7461 0.0814 0.0054 0.103 Uiso 1 1 calc R . .
H4B H 0.6449 0.0237 0.0382 0.103 Uiso 1 1 calc R . .
H4C H 0.7945 -0.0164 0.0209 0.103 Uiso 1 1 calc R . .
C5 C 0.4035(10) 0.2923(7) 0.0113(3) 0.027(2) Uani 1 1 d D . .
C6 C 0.289(2) 0.2217(17) 0.0193(9) 0.062(5) Uani 0.50 1 d PD A 1
H6A H 0.2565 0.2253 0.0515 0.093 Uiso 0.50 1 calc PR A 1
H6B H 0.3296 0.1628 0.0137 0.093 Uiso 0.50 1 calc PR A 1
H6C H 0.2062 0.2317 -0.0021 0.093 Uiso 0.50 1 calc PR A 1
C6A C 0.254(2) 0.291(3) 0.0310(9) 0.094(7) Uani 0.50 1 d PD A 2
H6A1 H 0.2450 0.3381 0.0540 0.142 Uiso 0.50 1 calc PR A 2
H6A2 H 0.2375 0.2331 0.0459 0.142 Uiso 0.50 1 calc PR A 2
H6A3 H 0.1821 0.2994 0.0058 0.142 Uiso 0.50 1 calc PR A 2
C7 C 0.470(2) 0.296(2) -0.0372(6) 0.062(5) Uani 0.50 1 d PD A 1
H7A H 0.5425 0.3431 -0.0378 0.093 Uiso 0.50 1 calc PR A 1
H7B H 0.3934 0.3082 -0.0606 0.093 Uiso 0.50 1 calc PR A 1
H7C H 0.5151 0.2388 -0.0440 0.093 Uiso 0.50 1 calc PR A 1
C7A C 0.451(3) 0.221(2) -0.0231(9) 0.094(7) Uani 0.50 1 d PD A 2
H7A1 H 0.5504 0.2316 -0.0321 0.142 Uiso 0.50 1 calc PR A 2
H7A2 H 0.3869 0.2222 -0.0508 0.142 Uiso 0.50 1 calc PR A 2
H7A3 H 0.4442 0.1621 -0.0083 0.142 Uiso 0.50 1 calc PR A 2
C8 C 0.329(3) 0.3860(13) 0.0149(9) 0.062(5) Uani 0.50 1 d PD A 1
H8A H 0.4012 0.4325 0.0095 0.093 Uiso 0.50 1 calc PR A 1
H8B H 0.2898 0.3933 0.0460 0.093 Uiso 0.50 1 calc PR A 1
H8C H 0.2512 0.3906 -0.0086 0.093 Uiso 0.50 1 calc PR A 1
C8A C 0.433(3) 0.3795(17) -0.0141(10) 0.094(7) Uani 0.50 1 d PD A 2
H8A1 H 0.5318 0.3789 -0.0257 0.142 Uiso 0.50 1 calc PR A 2
H8A2 H 0.4223 0.4293 0.0075 0.142 Uiso 0.50 1 calc PR A 2
H8A3 H 0.3641 0.3862 -0.0403 0.142 Uiso 0.50 1 calc PR A 2
C9 C 0.4201(11) 0.1907(7) 0.1476(3) 0.031(3) Uani 1 1 d . . .
H9 H 0.3670 0.1498 0.1288 0.037 Uiso 1 1 calc R . .
C10 C 0.3898(11) 0.2833(7) 0.1519(3) 0.033(3) Uani 1 1 d . . .
H10 H 0.3128 0.3139 0.1365 0.040 Uiso 1 1 calc R . .
C11 C 0.4937(10) 0.3221(7) 0.1830(3) 0.032(3) Uani 1 1 d . . .
H11 H 0.4996 0.3827 0.1919 0.038 Uiso 1 1 calc R . .
C12 C 0.5894(10) 0.2503(7) 0.1986(4) 0.038(3) Uani 1 1 d . . .
H12 H 0.6690 0.2557 0.2199 0.046 Uiso 1 1 calc R . .
C13 C 0.5421(11) 0.1702(6) 0.1761(3) 0.028(2) Uani 1 1 d . . .
H13 H 0.5852 0.1133 0.1796 0.033 Uiso 1 1 calc R . .
C14 C 0.9243(10) 0.3472(7) 0.1201(3) 0.030(2) Uani 1 1 d . . .
H14 H 0.9943 0.3099 0.1348 0.036 Uiso 1 1 calc R . .
C15 C 0.8988(11) 0.3557(7) 0.0716(4) 0.037(3) Uani 1 1 d . . .
H15 H 0.9491 0.3254 0.0480 0.045 Uiso 1 1 calc R . .
C16 C 0.7846(12) 0.4177(8) 0.0645(5) 0.047(3) Uani 1 1 d . . .
H16 H 0.7460 0.4359 0.0351 0.057 Uiso 1 1 calc R . .
C17 C 0.7383(11) 0.4473(8) 0.1078(5) 0.048(3) Uani 1 1 d . . .
H17 H 0.6624 0.4883 0.1129 0.058 Uiso 1 1 calc R . .
C18 C 0.8253(12) 0.4051(7) 0.1429(4) 0.040(3) Uani 1 1 d . . .
H18 H 0.8189 0.4137 0.1755 0.048 Uiso 1 1 calc R . .
C19 C -0.0739(11) 0.7075(7) 0.2398(3) 0.032(3) Uani 1 1 d . . .
C20 C -0.0973(13) 0.8093(7) 0.2508(4) 0.047(3) Uani 1 1 d . . .
H20A H -0.0049 0.8361 0.2606 0.071 Uiso 1 1 calc R . .
H20B H -0.1666 0.8154 0.2759 0.071 Uiso 1 1 calc R . .
H20C H -0.1349 0.8395 0.2228 0.071 Uiso 1 1 calc R . .
C21 C -0.0200(11) 0.6579(8) 0.2856(3) 0.045(3) Uani 1 1 d . . .
H21A H 0.0729 0.6828 0.2962 0.067 Uiso 1 1 calc R . .
H21B H -0.0083 0.5945 0.2790 0.067 Uiso 1 1 calc R . .
H21C H -0.0913 0.6656 0.3099 0.067 Uiso 1 1 calc R . .
C22 C -0.2239(10) 0.6644(7) 0.2241(4) 0.039(3) Uani 1 1 d . . .
H22A H -0.2605 0.6938 0.1958 0.058 Uiso 1 1 calc R . .
H22B H -0.2937 0.6718 0.2489 0.058 Uiso 1 1 calc R . .
H22C H -0.2102 0.6010 0.2179 0.058 Uiso 1 1 calc R . .
C23 C 0.5244(10) 0.8606(7) 0.1798(3) 0.037(3) Uani 1 1 d . . .
H23A H 0.5214 0.8299 0.2098 0.056 Uiso 1 1 calc R . .
H23B H 0.5829 0.9145 0.1831 0.056 Uiso 1 1 calc R . .
H23C H 0.5673 0.8214 0.1567 0.056 Uiso 1 1 calc R . .
C24 C 0.3658(11) 0.8862(7) 0.1634(4) 0.032(3) Uani 1 1 d . . .
C25 C 0.3658(12) 0.9360(7) 0.1159(4) 0.042(3) Uani 1 1 d . . .
H25A H 0.4130 0.8991 0.0926 0.063 Uiso 1 1 calc R . .
H25B H 0.4184 0.9921 0.1195 0.063 Uiso 1 1 calc R . .
H25C H 0.2659 0.9481 0.1056 0.063 Uiso 1 1 calc R . .
C26 C 0.2931(12) 0.9428(7) 0.2015(4) 0.046(3) Uani 1 1 d . . .
H26A H 0.2961 0.9103 0.2311 0.069 Uiso 1 1 calc R . .
H26B H 0.1923 0.9546 0.1923 0.069 Uiso 1 1 calc R . .
H26C H 0.3450 0.9991 0.2053 0.069 Uiso 1 1 calc R . .
C27 C 0.3890(13) 0.5982(8) 0.1962(4) 0.048(3) Uani 1 1 d . . .
H27 H 0.4330 0.6287 0.2217 0.057 Uiso 1 1 calc R . .
C28 C 0.2641(13) 0.5407(7) 0.1983(5) 0.054(4) Uani 1 1 d . . .
H28 H 0.2121 0.5265 0.2254 0.065 Uiso 1 1 calc R . .
C29 C 0.2334(12) 0.5092(7) 0.1520(5) 0.045(3) Uani 1 1 d . . .
H29 H 0.1579 0.4699 0.1427 0.054 Uiso 1 1 calc R . .
C30 C 0.3376(11) 0.5481(7) 0.1230(4) 0.037(3) Uani 1 1 d . . .
H30 H 0.3416 0.5394 0.0903 0.045 Uiso 1 1 calc R . .
C31 C 0.4348(11) 0.6017(7) 0.1494(4) 0.040(3) Uani 1 1 d . . .
H31 H 0.5151 0.6337 0.1381 0.048 Uiso 1 1 calc R . .
C32 C -0.0854(11) 0.6612(7) 0.0976(4) 0.036(3) Uani 1 1 d . . .
H32 H -0.1556 0.6243 0.1115 0.043 Uiso 1 1 calc R . .
C33 C 0.0254(14) 0.6331(9) 0.0687(4) 0.053(3) Uani 1 1 d . . .
H33 H 0.0454 0.5732 0.0608 0.064 Uiso 1 1 calc R . .
C34 C 0.1042(13) 0.7093(9) 0.0529(5) 0.061(4) Uani 1 1 d . . .
H34 H 0.1813 0.7094 0.0317 0.074 Uiso 1 1 calc R . .
C35 C 0.0422(11) 0.7864(7) 0.0758(4) 0.036(3) Uani 1 1 d . . .
H35 H 0.0738 0.8462 0.0733 0.043 Uiso 1 1 calc R . .
C36 C -0.0737(11) 0.7551(7) 0.1025(4) 0.036(3) Uani 1 1 d . . .
H36 H -0.1344 0.7911 0.1208 0.043 Uiso 1 1 calc R . .

loop_
_atom_site_aniso_label
_atom_site_aniso_U_11
_atom_site_aniso_U_22
_atom_site_aniso_U_33
_atom_site_aniso_U_23
_atom_site_aniso_U_13
_atom_site_aniso_U_12
U1 0.0223(2) 0.0267(2) 0.0225(2) -0.00025(17) 0.00295(15) -0.00174(17)
U2 0.0245(2) 0.0268(2) 0.0274(2) -0.00374(17) 0.00200(16) 0.00103(17)
N1 0.035(5) 0.025(5) 0.018(4) -0.003(4) 0.011(4) -0.007(4)
N2 0.023(5) 0.029(5) 0.021(4) 0.008(3) 0.004(3) -0.004(4)
N3 0.018(5) 0.032(5) 0.039(5) -0.001(4) 0.011(4) 0.000(4)
N4 0.018(4) 0.025(5) 0.031(5) -0.007(4) -0.002(4) -0.005(4)
C1 0.035(7) 0.032(7) 0.044(7) -0.006(5) 0.018(5) -0.004(5)
C2 0.071(10) 0.035(8) 0.077(9) -0.014(7) 0.035(8) 0.006(7)
C3 0.054(9) 0.056(9) 0.081(10) 0.003(7) 0.031(7) 0.013(7)
C4 0.088(11) 0.057(9) 0.062(9) -0.037(7) 0.020(8) -0.008(8)
C5 0.027(6) 0.042(7) 0.013(5) 0.003(4) -0.005(4) -0.010(5)
C6 0.051(10) 0.088(13) 0.046(9) -0.003(9) -0.040(8) -0.022(9)
C6A 0.072(13) 0.15(2) 0.061(12) -0.011(13) -0.048(10) 0.014(13)
C7 0.051(10) 0.088(13) 0.046(9) -0.003(9) -0.040(8) -0.022(9)
C7A 0.072(13) 0.15(2) 0.061(12) -0.011(13) -0.048(10) 0.014(13)
C8 0.051(10) 0.088(13) 0.046(9) -0.003(9) -0.040(8) -0.022(9)
C8A 0.072(13) 0.15(2) 0.061(12) -0.011(13) -0.048(10) 0.014(13)
C9 0.024(6) 0.039(7) 0.031(6) -0.003(5) 0.015(5) -0.011(5)
C10 0.033(6) 0.039(8) 0.027(6) -0.002(5) 0.011(5) -0.005(5)
C11 0.022(6) 0.044(7) 0.030(6) -0.008(5) -0.003(5) 0.006(5)
C12 0.011(5) 0.067(9) 0.036(6) 0.008(6) -0.004(5) -0.007(5)
C13 0.037(7) 0.021(6) 0.025(6) 0.003(4) 0.009(5) 0.003(5)
C14 0.021(6) 0.040(6) 0.028(6) 0.007(5) -0.009(4) -0.011(5)
C15 0.034(7) 0.049(7) 0.029(6) -0.002(5) 0.007(5) -0.016(6)
C16 0.033(7) 0.045(8) 0.064(9) 0.013(7) -0.002(6) -0.019(6)
C17 0.014(6) 0.037(7) 0.095(11) -0.007(7) 0.003(7) -0.005(5)
C18 0.040(7) 0.040(7) 0.040(7) -0.017(6) 0.009(6) -0.010(6)
C19 0.030(6) 0.044(7) 0.022(6) 0.000(5) 0.005(5) 0.005(5)
C20 0.060(8) 0.041(7) 0.043(7) -0.011(6) 0.033(6) -0.008(6)
C21 0.033(7) 0.068(8) 0.033(6) -0.001(6) 0.015(5) -0.015(6)
C22 0.023(6) 0.043(7) 0.050(7) 0.003(6) 0.004(5) -0.010(5)
C23 0.034(7) 0.045(7) 0.032(6) 0.001(5) 0.011(5) -0.006(5)
C24 0.026(6) 0.026(6) 0.042(7) -0.002(5) -0.003(5) 0.002(5)
C25 0.046(8) 0.038(7) 0.043(7) 0.007(6) -0.001(6) 0.002(6)
C26 0.044(8) 0.034(7) 0.060(8) -0.011(6) 0.014(6) -0.004(6)
C27 0.045(8) 0.051(8) 0.047(8) -0.013(6) -0.006(6) 0.012(6)
C28 0.057(9) 0.026(7) 0.081(10) 0.009(7) 0.021(7) 0.023(6)
C29 0.028(7) 0.013(6) 0.094(10) -0.017(6) 0.001(7) 0.007(5)
C30 0.039(7) 0.025(6) 0.047(7) -0.009(5) -0.011(6) 0.014(5)
C31 0.022(6) 0.035(7) 0.063(8) -0.021(6) 0.005(6) 0.002(5)
C32 0.014(6) 0.047(7) 0.046(7) 0.003(6) -0.008(5) -0.006(5)
C33 0.063(9) 0.050(9) 0.046(8) -0.016(6) -0.029(7) 0.002(7)
C34 0.020(7) 0.082(11) 0.082(10) -0.012(8) -0.011(6) 0.008(7)
C35 0.026(6) 0.043(8) 0.039(7) 0.026(5) -0.004(5) 0.002(5)
C36 0.026(6) 0.031(7) 0.051(7) 0.002(5) -0.008(5) 0.009(5)

loop_
_atom_type_symbol
_atom_type_description
_atom_type_scat_dispersion_real
_atom_type_scat_dispersion_imag
_atom_type_scat_source
C C 0.0033 0.0016 'International Tables Vol C Tables 4.2.6.8 and 6.1.1.4'
H H 0.0000 0.0000 'International Tables Vol C Tables 4.2.6.8 and 6.1.1.4'
N N 0.0061 0.0033 'International Tables Vol C Tables 4.2.6.8 and 6.1.1.4'
U U -9.6767 9.6646 'International Tables Vol C Tables 4.2.6.8 and 6.1.1.4'

loop_
_geom_angle_atom_site_label_1
_geom_angle_atom_site_label_2
_geom_angle_atom_site_label_3
_geom_angle
_geom_angle_site_symmetry_1
_geom_angle_site_symmetry_3
_geom_angle_publ_flag
N1 U1 N2 103.2(3) . . ?
N1 U1 C9 96.0(3) . . ?
N2 U1 C9 86.1(3) . . ?
N1 U1 C17 132.5(3) . . ?
N2 U1 C17 96.1(3) . . ?
C9 U1 C17 128.6(3) . . ?
N1 U1 C16 111.3(3) . . ?
N2 U1 C16 82.9(3) . . ?
C9 U1 C16 152.3(4) . . ?
C17 U1 C16 29.2(3) . . ?
N1 U1 C13 83.1(3) . . ?
N2 U1 C13 114.7(3) . . ?
C9 U1 C13 29.3(3) . . ?
C17 U1 C13 126.7(3) . . ?
C16 U1 C13 154.9(3) . . ?
N1 U1 C15 84.9(3) . . ?
N2 U1 C15 101.7(3) . . ?
C9 U1 C15 171.7(3) . . ?
C17 U1 C15 48.5(3) . . ?
C16 U1 C15 29.5(3) . . ?
C13 U1 C15 143.4(3) . . ?
N1 U1 C14 86.8(3) . . ?
N2 U1 C14 129.6(3) . . ?
C9 U1 C14 142.7(3) . . ?
C17 U1 C14 48.7(3) . . ?
C16 U1 C14 48.3(3) . . ?
C13 U1 C14 115.5(3) . . ?
C15 U1 C14 29.1(3) . . ?
N1 U1 C18 114.8(3) . . ?
N2 U1 C18 125.6(3) . . ?
C9 U1 C18 124.6(3) . . ?
C17 U1 C18 29.5(3) . . ?
C16 U1 C18 48.2(3) . . ?
C13 U1 C18 107.6(3) . . ?
C15 U1 C18 48.3(3) . . ?
C14 U1 C18 29.6(3) . . ?
N1 U1 C12 102.8(3) . . ?
N2 U1 C12 129.3(3) . . ?
C9 U1 C12 48.5(3) . . ?
C17 U1 C12 97.3(4) . . ?
C16 U1 C12 125.4(3) . . ?
C13 U1 C12 29.6(3) . . ?
C15 U1 C12 123.3(3) . . ?
C14 U1 C12 94.5(3) . . ?
C18 U1 C12 79.3(3) . . ?
N1 U1 C10 125.6(3) . . ?
N2 U1 C10 81.2(3) . . ?
C9 U1 C10 29.6(3) . . ?
C17 U1 C10 99.8(3) . . ?
C16 U1 C10 123.0(3) . . ?
C13 U1 C10 48.6(3) . . ?
C15 U1 C10 148.3(3) . . ?
C14 U1 C10 131.9(3) . . ?
C18 U1 C10 104.2(3) . . ?
C12 U1 C10 48.4(3) . . ?
N1 U1 C11 131.1(3) . . ?
N2 U1 C11 105.9(3) . . ?
C9 U1 C11 48.7(3) . . ?
C17 U1 C11 82.0(3) . . ?
C16 U1 C11 110.6(4) . . ?
C13 U1 C11 49.1(3) . . ?
C15 U1 C11 125.3(3) . . ?
C14 U1 C11 103.1(3) . . ?
C18 U1 C11 77.4(3) . . ?
C12 U1 C11 29.9(3) . . ?
C10 U1 C11 29.1(3) . . ?
N3 U2 N4 103.6(3) . . ?
N3 U2 C36 82.0(3) . . ?
N4 U2 C36 100.5(3) . . ?
N3 U2 C32 84.3(3) . . ?
N4 U2 C32 129.0(3) . . ?
C36 U2 C32 29.7(3) . . ?
N3 U2 C28 82.1(3) . . ?
N4 U2 C28 117.9(4) . . ?
C36 U2 C28 140.9(4) . . ?
C32 U2 C28 113.1(4) . . ?
N3 U2 C27 97.6(3) . . ?
N4 U2 C27 89.2(3) . . ?
C36 U2 C27 170.2(3) . . ?
C32 U2 C27 140.5(3) . . ?
C28 U2 C27 30.1(3) . . ?
N3 U2 C33 111.9(4) . . ?
N4 U2 C33 125.4(4) . . ?
C36 U2 C33 48.3(3) . . ?
C32 U2 C33 28.9(3) . . ?
C28 U2 C33 107.2(4) . . ?
C27 U2 C33 123.9(4) . . ?
N3 U2 C30 128.4(3) . . ?
N4 U2 C30 111.3(3) . . ?
C36 U2 C30 125.2(3) . . ?
C32 U2 C30 100.8(3) . . ?
C28 U2 C30 48.3(3) . . ?
C27 U2 C30 48.0(3) . . ?
C33 U2 C30 76.9(3) . . ?
N3 U2 C35 108.2(3) . . ?
N4 U2 C35 81.7(3) . . ?
C36 U2 C35 29.4(3) . . ?
C32 U2 C35 48.9(3) . . ?
C28 U2 C35 155.8(4) . . ?
C27 U2 C35 154.0(3) . . ?
C33 U2 C35 48.9(3) . . ?
C30 U2 C35 113.4(3) . . ?
N3 U2 C29 100.2(3) . . ?
N4 U2 C29 134.2(3) . . ?
C36 U2 C29 121.3(3) . . ?
C32 U2 C29 91.6(3) . . ?
C28 U2 C29 29.7(3) . . ?
C27 U2 C29 49.0(3) . . ?
C33 U2 C29 78.7(4) . . ?
C30 U2 C29 29.2(3) . . ?
C35 U2 C29 126.3(4) . . ?
N3 U2 C31 126.6(3) . . ?
N4 U2 C31 85.9(3) . . ?
C36 U2 C31 148.7(3) . . ?
C32 U2 C31 129.5(3) . . ?
C28 U2 C31 49.0(3) . . ?
C27 U2 C31 29.3(3) . . ?
C33 U2 C31 103.2(3) . . ?
C30 U2 C31 29.1(3) . . ?
C35 U2 C31 125.1(3) . . ?
C29 U2 C31 48.8(3) . . ?
N3 U2 C34 129.2(3) . . ?
N4 U2 C34 96.2(4) . . ?
C36 U2 C34 48.3(3) . . ?
C32 U2 C34 48.2(3) . . ?
C28 U2 C34 127.7(4) . . ?
C27 U2 C34 129.3(4) . . ?
C33 U2 C34 29.3(3) . . ?
C30 U2 C34 83.9(3) . . ?
C35 U2 C34 29.7(3) . . ?
C29 U2 C34 98.2(4) . . ?
C31 U2 C34 100.8(3) . . ?
C1 N1 U1 176.8(7) . . ?
C5 N2 U1 174.9(6) . . ?
C19 N3 U2 174.6(7) . . ?
C24 N4 U2 177.8(7) . . ?
N1 C1 C2 110.5(8) . . ?
N1 C1 C3 109.0(8) . . ?
C2 C1 C3 108.2(10) . . ?
N1 C1 C4 109.0(9) . . ?
C2 C1 C4 110.8(9) . . ?
C3 C1 C4 109.2(9) . . ?
N2 C5 C6A 110.1(12) . . ?
N2 C5 C6 108.4(11) . . ?
C6A C5 C6 44.1(15) . . ?
N2 C5 C7A 103.5(12) . . ?
C6A C5 C7A 120.4(19) . . ?
C6 C5 C7A 79.4(18) . . ?
N2 C5 C7 113.0(11) . . ?
C6A C5 C7 136.9(15) . . ?
C6 C5 C7 117.1(15) . . ?
C7A C5 C7 46.8(15) . . ?
N2 C5 C8A 106.0(11) . . ?
C6A C5 C8A 111.7(19) . . ?
C6 C5 C8A 143.5(15) . . ?
C7A C5 C8A 103.9(19) . . ?
C7 C5 C8A 57.1(15) . . ?
N2 C5 C8 107.3(10) . . ?
C6A C5 C8 65.5(16) . . ?
C6 C5 C8 108.0(16) . . ?
C7A C5 C8 143.6(16) . . ?
C7 C5 C8 102.2(16) . . ?
C8A C5 C8 49.0(14) . . ?
C10 C9 C13 108.7(9) . . ?
C10 C9 U1 76.5(5) . . ?
C13 C9 U1 75.6(5) . . ?
C9 C10 C11 108.9(10) . . ?
C9 C10 U1 73.9(5) . . ?
C11 C10 U1 76.5(6) . . ?
C10 C11 C12 106.5(9) . . ?
C10 C11 U1 74.4(5) . . ?
C12 C11 U1 74.4(6) . . ?
C13 C12 C11 107.9(9) . . ?
C13 C12 U1 73.8(6) . . ?
C11 C12 U1 75.7(6) . . ?
C12 C13 C9 108.0(9) . . ?
C12 C13 U1 76.6(6) . . ?
C9 C13 U1 75.0(5) . . ?
C15 C14 C18 107.6(10) . . ?
C15 C14 U1 75.0(6) . . ?
C18 C14 U1 75.0(6) . . ?
C14 C15 C16 108.0(10) . . ?
C14 C15 U1 76.0(6) . . ?
C16 C15 U1 74.4(6) . . ?
C17 C16 C15 108.9(11) . . ?
C17 C16 U1 75.3(7) . . ?
C15 C16 U1 76.2(6) . . ?
C16 C17 C18 107.9(10) . . ?
C16 C17 U1 75.6(7) . . ?
C18 C17 U1 76.6(6) . . ?
C17 C18 C14 107.7(10) . . ?
C17 C18 U1 73.9(6) . . ?
C14 C18 U1 75.4(6) . . ?
N3 C19 C22 110.9(8) . . ?
N3 C19 C21 109.8(8) . . ?
C22 C19 C21 107.4(8) . . ?
N3 C19 C20 110.0(8) . . ?
C22 C19 C20 109.3(8) . . ?
C21 C19 C20 109.5(8) . . ?
N4 C24 C25 108.5(8) . . ?
N4 C24 C26 108.6(8) . . ?
C25 C24 C26 111.3(9) . . ?
N4 C24 C23 107.4(8) . . ?
C25 C24 C23 111.1(8) . . ?
C26 C24 C23 109.8(8) . . ?
C31 C27 C28 108.7(11) . . ?
C31 C27 U2 76.9(6) . . ?
C28 C27 U2 74.9(6) . . ?
C29 C28 C27 107.3(11) . . ?
C29 C28 U2 76.1(6) . . ?
C27 C28 U2 75.0(6) . . ?
C30 C29 C28 106.7(10) . . ?
C30 C29 U2 75.1(6) . . ?
C28 C29 U2 74.2(6) . . ?
C29 C30 C31 110.6(10) . . ?
C29 C30 U2 75.7(6) . . ?
C31 C30 U2 76.3(6) . . ?
C30 C31 C27 106.7(10) . . ?
C30 C31 U2 74.5(6) . . ?
C27 C31 U2 73.8(6) . . ?
C33 C32 C36 107.7(10) . . ?
C33 C32 U2 76.2(6) . . ?
C36 C32 U2 74.0(6) . . ?
C32 C33 C34 109.2(11) . . ?
C32 C33 U2 74.9(6) . . ?
C34 C33 U2 77.8(7) . . ?
C33 C34 C35 106.5(11) . . ?
C33 C34 U2 72.9(7) . . ?
C35 C34 U2 72.8(7) . . ?
C36 C35 C34 106.9(10) . . ?
C36 C35 U2 73.5(5) . . ?
C34 C35 U2 77.5(7) . . ?
C35 C36 C32 109.6(10) . . ?
C35 C36 U2 77.1(6) . . ?
C32 C36 U2 76.3(5) . . ?

loop_
_geom_bond_atom_site_label_1
_geom_bond_atom_site_label_2
_geom_bond_distance
_geom_bond_site_symmetry_2
_geom_bond_publ_flag
U1 N1 1.927(8) . ?
U1 N2 1.927(7) . ?
U1 C9 2.724(9) . ?
U1 C17 2.721(11) . ?
U1 C16 2.725(10) . ?
U1 C13 2.732(9) . ?
U1 C15 2.747(9) . ?
U1 C14 2.760(9) . ?
U1 C18 2.754(10) . ?
U1 C12 2.767(10) . ?
U1 C10 2.757(9) . ?
U1 C11 2.783(9) . ?
U2 N3 1.926(7) . ?
U2 N4 1.937(7) . ?
U2 C36 2.708(9) . ?
U2 C32 2.736(9) . ?
U2 C28 2.730(11) . ?
U2 C27 2.730(11) . ?
U2 C33 2.753(10) . ?
U2 C30 2.747(10) . ?
U2 C35 2.754(9) . ?
U2 C29 2.755(10) . ?
U2 C31 2.769(10) . ?
U2 C34 2.814(14) . ?
N1 C1 1.457(12) . ?
N2 C5 1.469(11) . ?
N3 C19 1.445(11) . ?
N4 C24 1.474(12) . ?
C1 C2 1.510(14) . ?
C1 C3 1.532(14) . ?
C1 C4 1.538(14) . ?
C5 C6A 1.477(17) . ?
C5 C6 1.493(16) . ?
C5 C7A 1.503(17) . ?
C5 C7 1.504(16) . ?
C5 C8A 1.499(17) . ?
C5 C8 1.542(17) . ?
C9 C10 1.400(14) . ?
C9 C13 1.382(13) . ?
C10 C11 1.393(13) . ?
C11 C12 1.432(13) . ?
C12 C13 1.404(13) . ?
C14 C15 1.383(13) . ?
C14 C18 1.406(13) . ?
C15 C16 1.392(14) . ?
C16 C17 1.371(15) . ?
C17 C18 1.396(15) . ?
C19 C22 1.555(13) . ?
C19 C21 1.551(13) . ?
C19 C20 1.550(14) . ?
C23 C24 1.545(13) . ?
C24 C25 1.526(13) . ?
C24 C26 1.523(13) . ?
C27 C31 1.390(14) . ?
C27 C28 1.417(15) . ?
C28 C29 1.406(15) . ?
C29 C30 1.388(14) . ?
C30 C31 1.387(13) . ?
C32 C33 1.372(14) . ?
C32 C36 1.397(14) . ?
C33 C34 1.410(16) . ?
C34 C35 1.430(15) . ?
C35 C36 1.384(13) . ?
